data_8106068
loop_
_publ_author_name
'Xi-Shi, Tai'
'Peng-Fei, Li'

_publ_section_title
;
 The crystal structure of
 (E)-N&#x2032;-(pyridin-2-ylmethylene)pyrazine-2-carbohydrazide, C11H9N5O
;
_journal_issue 1
_journal_name_full 'Zeitschrift f\"ur Kristallographie - New Crystal Structures'
_journal_page_first 121
_journal_page_last 122
_journal_paper_doi 10.1515/ncrs-2017-0208
_journal_volume 233
_journal_year 2018
_chemical_formula_sum 'C11 H9 N5 O'
_chemical_formula_weight 227.23
_space_group_IT_number 14
_space_group_name_Hall '-P 2yn'
_space_group_name_H-M_alt 'P 1 21/n 1'
_symmetry_cell_setting monoclinic
_symmetry_space_group_name_H-M 'P 1 21/n 1'
_atom_sites_solution_hydrogens geom
_atom_sites_solution_primary direct
_atom_sites_solution_secondary difmap
_cell_angle_alpha 90.00
_cell_angle_beta 109.91(3)
_cell_angle_gamma 90.00
_cell_formula_units_Z 8
_cell_length_a 14.203(3)
_cell_length_b 11.036(2)
_cell_length_c 14.303(3)
_cell_measurement_reflns_used 2476
_cell_measurement_temperature 293(2)
_cell_measurement_theta_max 24.4523
_cell_measurement_theta_min 2.2342
_cell_volume 2107.9(8)
_computing_cell_refinement SMART
_computing_data_collection 'SMART (Bruker, 2000)'
_computing_data_reduction 'SAINT (Bruker, 2000)'
_computing_molecular_graphics DIAMOND
_computing_publication_material SHELXTL
_computing_structure_refinement 'SHELXL-97 (Sheldrick, 1997)'
_computing_structure_solution 'SHELXS-97 (Sheldrick, 1990)'
_diffrn_ambient_temperature 293(2)
_diffrn_measured_fraction_theta_full 0.806
_diffrn_measured_fraction_theta_max 0.806
_diffrn_measurement_device_type 'Bruker Smart Apex CCD'
_diffrn_measurement_method 'phi and omega scans'
_diffrn_radiation_monochromator graphite
_diffrn_radiation_source 'fine-focus sealed tube'
_diffrn_radiation_type MoK\a
_diffrn_radiation_wavelength 0.71073
_diffrn_reflns_av_R_equivalents 0.0385
_diffrn_reflns_av_sigmaI/netI 0.0296
_diffrn_reflns_limit_h_max 10
_diffrn_reflns_limit_h_min -10
_diffrn_reflns_limit_k_max 13
_diffrn_reflns_limit_k_min -13
_diffrn_reflns_limit_l_max 17
_diffrn_reflns_limit_l_min -15
_diffrn_reflns_number 13154
_diffrn_reflns_theta_full 25.00
_diffrn_reflns_theta_max 25.00
_diffrn_reflns_theta_min 3.03
_exptl_absorpt_coefficient_mu 0.100
_exptl_absorpt_correction_T_max 0.9852
_exptl_absorpt_correction_T_min 0.9803
_exptl_absorpt_correction_type multi-scan
_exptl_crystal_colour YELLOW
_exptl_crystal_density_diffrn 1.432
_exptl_crystal_density_method 'not measured'
_exptl_crystal_description BLOCK
_exptl_crystal_F_000 944
_exptl_crystal_size_max 0.20
_exptl_crystal_size_mid 0.18
_exptl_crystal_size_min 0.15
_refine_diff_density_max 0.204
_refine_diff_density_min -0.165
_refine_diff_density_rms 0.048
_refine_ls_extinction_method none
_refine_ls_goodness_of_fit_ref 1.096
_refine_ls_hydrogen_treatment mixed
_refine_ls_matrix_type full
_refine_ls_number_parameters 307
_refine_ls_number_reflns 2984
_refine_ls_number_restraints 0
_refine_ls_restrained_S_all 1.096
_refine_ls_R_factor_all 0.0447
_refine_ls_R_factor_gt 0.0381
_refine_ls_shift/su_max 0.000
_refine_ls_shift/su_mean 0.000
_refine_ls_structure_factor_coef Fsqd
_refine_ls_weighting_details 'calc w=1/[\s^2^(Fo^2^)+(0.0677P)^2^+0.1643P] where P=(Fo^2^+2Fc^2^)/3'
_refine_ls_weighting_scheme calc
_refine_ls_wR_factor_gt 0.1022
_refine_ls_wR_factor_ref 0.1119
_reflns_number_gt 2476
_reflns_number_total 2984
_reflns_threshold_expression >2sigma(I)
_cod_data_source_file suppl_ncrs-2017-0208_suppl.cif
_cod_data_source_block ww
_cod_depositor_comments
;
The following automatic conversions were performed:

data item '_symmetry_cell_setting' value 'MONOCLINIC' was changed to
'monoclinic' in accordance with the built-in table derived from the
CIF Core dictionary named 'cif_core.dic' version 2.4.5 last updated
on 2014-11-21.

Automatic conversion script
Id: cif_fix_values 8738 2021-04-28 16:35:53Z antanas 
;
_cod_original_cell_volume 2107.9(7)
_cod_original_sg_symbol_H-M p21/N
_cod_database_code 8106068

loop_
_symmetry_equiv_pos_as_xyz
'x, y, z'
'-x+1/2, y+1/2, -z+1/2'
'-x, -y, -z'
'x-1/2, -y-1/2, z-1/2'

loop_
_atom_site_label
_atom_site_type_symbol
_atom_site_fract_x
_atom_site_fract_y
_atom_site_fract_z
_atom_site_U_iso_or_equiv
_atom_site_adp_type
_atom_site_occupancy
_atom_site_symmetry_multiplicity
_atom_site_calc_flag
_atom_site_refinement_flags
_atom_site_disorder_assembly
_atom_site_disorder_group
O1 O 0.28873(9) 0.54388(10) 0.43745(7) 0.0663(4) Uani 1 1 d . . .
O2 O 0.39294(10) 0.26985(10) 0.92535(7) 0.0678(4) Uani 1 1 d . . .
N1 N 0.16339(11) 0.53736(12) 0.13086(9) 0.0623(4) Uani 1 1 d . . .
N2 N 0.20459(11) 0.75295(11) 0.23914(9) 0.0541(4) Uani 1 1 d . . .
N3 N 0.29147(10) 0.74886(11) 0.43896(8) 0.0498(4) Uani 1 1 d . . .
H3A H 0.2753 0.8143 0.4046 0.060 Uiso 1 1 calc R . .
N4 N 0.33991(10) 0.75427(11) 0.53992(8) 0.0479(4) Uani 1 1 d . . .
N5 N 0.44587(11) 0.98660(11) 0.71343(9) 0.0575(4) Uani 1 1 d . . .
N6 N 0.25919(11) 0.26463(12) 0.61764(9) 0.0573(4) Uani 1 1 d . . .
N7 N 0.28237(10) 0.47664(11) 0.72988(8) 0.0478(3) Uani 1 1 d . . .
N8 N 0.35437(9) 0.46871(11) 0.92879(8) 0.0487(4) Uani 1 1 d . . .
H8A H 0.3298 0.5321 0.8942 0.058 Uiso 1 1 calc R . .
N9 N 0.38989(9) 0.47504(10) 1.03072(8) 0.0474(4) Uani 1 1 d . . .
N10 N 0.42536(10) 0.70926(11) 1.20703(8) 0.0539(4) Uani 1 1 d . . .
C1 C 0.19969(13) 0.53946(14) 0.22991(10) 0.0551(4) Uani 1 1 d . . .
H1 H 0.2108 0.4663 0.2642 0.066 Uiso 1 1 calc R . .
C2 C 0.14815(14) 0.64505(15) 0.08775(11) 0.0622(5) Uani 1 1 d . . .
H2 H 0.1230 0.6488 0.0187 0.075 Uiso 1 1 calc R . .
C3 C 0.16776(14) 0.75131(15) 0.14022(11) 0.0641(5) Uani 1 1 d . . .
H3 H 0.1550 0.8244 0.1058 0.077 Uiso 1 1 calc R . .
C4 C 0.22143(11) 0.64543(13) 0.28346(10) 0.0434(4) Uani 1 1 d . . .
C5 C 0.26950(12) 0.64023(13) 0.39438(10) 0.0464(4) Uani 1 1 d . . .
C6 C 0.36387(12) 0.85888(13) 0.57633(10) 0.0475(4) Uani 1 1 d . . .
H6 H 0.3493 0.9263 0.5349 0.057 Uiso 1 1 calc R . .
C7 C 0.41449(11) 0.87424(12) 0.68355(10) 0.0424(4) Uani 1 1 d . . .
C8 C 0.49345(14) 1.00309(15) 0.81059(12) 0.0630(5) Uani 1 1 d . . .
H8 H 0.5153 1.0808 0.8327 0.076 Uiso 1 1 calc R . .
C9 C 0.51193(12) 0.91206(15) 0.87947(10) 0.0549(4) Uani 1 1 d . . .
H9 H 0.5467 0.9277 0.9463 0.066 Uiso 1 1 calc R . .
C10 C 0.47868(13) 0.79830(14) 0.84883(11) 0.0556(4) Uani 1 1 d . . .
H10 H 0.4900 0.7349 0.8942 0.067 Uiso 1 1 calc R . .
C11 C 0.42791(12) 0.77890(13) 0.74916(10) 0.0496(4) Uani 1 1 d . . .
H11 H 0.4030 0.7024 0.7264 0.060 Uiso 1 1 calc R . .
C12 C 0.30293(12) 0.26487(13) 0.71639(10) 0.0512(4) Uani 1 1 d . . .
H12 H 0.3273 0.1923 0.7487 0.061 Uiso 1 1 calc R . .
C13 C 0.22964(12) 0.37189(15) 0.57704(11) 0.0543(4) Uani 1 1 d . . .
H13 H 0.1993 0.3765 0.5084 0.065 Uiso 1 1 calc R . .
C14 C 0.24164(13) 0.47690(14) 0.63160(10) 0.0541(4) Uani 1 1 d . . .
H14 H 0.2207 0.5500 0.5987 0.065 Uiso 1 1 calc R . .
C15 C 0.31311(11) 0.36891(12) 0.77176(10) 0.0415(4) Uani 1 1 d . . .
C16 C 0.35811(12) 0.36276(13) 0.88298(10) 0.0462(4) Uani 1 1 d . . .
C17 C 0.38674(11) 0.57819(13) 1.06812(10) 0.0466(4) Uani 1 1 d . . .
H17 H 0.3611 0.6440 1.0267 0.056 Uiso 1 1 calc R . .
C18 C 0.42324(11) 0.59463(12) 1.17615(9) 0.0417(4) Uani 1 1 d . . .
C19 C 0.46129(13) 0.72776(15) 1.30501(11) 0.0613(5) Uani 1 1 d . . .
H19 H 0.4630 0.8068 1.3281 0.074 Uiso 1 1 calc R . .
C20 C 0.49583(13) 0.63725(15) 1.37352(11) 0.0595(5) Uani 1 1 d . . .
H20 H 0.5210 0.6549 1.4411 0.071 Uiso 1 1 calc R . .
C21 C 0.49270(13) 0.52073(15) 1.34090(11) 0.0611(5) Uani 1 1 d . . .
H21 H 0.5162 0.4575 1.3858 0.073 Uiso 1 1 calc R . .
C22 C 0.45412(12) 0.49849(14) 1.24044(11) 0.0533(4) Uani 1 1 d . . .
H22 H 0.4490 0.4196 1.2163 0.064 Uiso 1 1 calc R . .

loop_
_atom_site_aniso_label
_atom_site_aniso_U_11
_atom_site_aniso_U_22
_atom_site_aniso_U_33
_atom_site_aniso_U_23
_atom_site_aniso_U_13
_atom_site_aniso_U_12
O1 0.1051(10) 0.0481(7) 0.0422(6) 0.0066(5) 0.0206(6) -0.0031(6)
O2 0.0972(10) 0.0530(7) 0.0418(6) 0.0061(5) 0.0087(6) 0.0143(6)
N1 0.0819(11) 0.0552(8) 0.0425(7) -0.0078(6) 0.0117(7) -0.0008(7)
N2 0.0674(10) 0.0465(7) 0.0399(7) 0.0010(5) 0.0072(6) 0.0047(6)
N3 0.0670(10) 0.0455(7) 0.0314(6) 0.0021(5) 0.0095(6) 0.0051(6)
N4 0.0591(10) 0.0495(7) 0.0317(6) 0.0007(5) 0.0111(6) 0.0056(6)
N5 0.0740(11) 0.0448(7) 0.0487(7) -0.0003(5) 0.0144(6) -0.0069(6)
N6 0.0642(10) 0.0587(8) 0.0427(7) -0.0095(6) 0.0098(6) -0.0015(6)
N7 0.0580(9) 0.0454(7) 0.0368(6) 0.0013(5) 0.0122(6) -0.0023(5)
N8 0.0615(9) 0.0471(7) 0.0301(6) 0.0019(5) 0.0061(5) -0.0002(6)
N9 0.0559(9) 0.0485(7) 0.0327(6) -0.0004(5) 0.0084(5) -0.0018(6)
N10 0.0658(10) 0.0468(8) 0.0450(7) -0.0032(5) 0.0134(6) -0.0052(6)
C1 0.0733(13) 0.0465(9) 0.0425(8) -0.0016(6) 0.0159(7) -0.0006(8)
C2 0.0770(13) 0.0630(11) 0.0357(8) -0.0027(7) 0.0050(7) 0.0057(8)
C3 0.0835(14) 0.0538(10) 0.0408(8) 0.0061(7) 0.0026(8) 0.0087(8)
C4 0.0465(10) 0.0453(8) 0.0390(7) 0.0001(6) 0.0154(6) 0.0012(6)
C5 0.0548(11) 0.0460(9) 0.0405(8) 0.0017(6) 0.0191(7) 0.0001(7)
C6 0.0586(11) 0.0424(8) 0.0395(7) 0.0058(6) 0.0144(7) 0.0048(7)
C7 0.0451(10) 0.0415(8) 0.0400(7) 0.0004(5) 0.0137(6) 0.0036(6)
C8 0.0777(14) 0.0501(9) 0.0547(9) -0.0097(7) 0.0143(8) -0.0117(8)
C9 0.0581(12) 0.0631(10) 0.0371(7) -0.0068(7) 0.0078(7) 0.0009(8)
C10 0.0685(12) 0.0532(9) 0.0395(8) 0.0075(7) 0.0110(7) 0.0100(8)
C11 0.0625(12) 0.0399(8) 0.0403(8) 0.0015(6) 0.0094(7) 0.0044(7)
C12 0.0564(12) 0.0467(9) 0.0440(8) -0.0020(6) 0.0085(7) 0.0006(7)
C13 0.0590(12) 0.0646(11) 0.0346(7) -0.0019(7) 0.0099(7) -0.0039(8)
C14 0.0672(12) 0.0523(9) 0.0378(7) 0.0056(6) 0.0114(7) -0.0016(7)
C15 0.0401(10) 0.0458(8) 0.0373(7) 0.0005(6) 0.0117(6) -0.0030(6)
C16 0.0498(11) 0.0464(9) 0.0388(8) 0.0015(6) 0.0104(7) -0.0018(7)
C17 0.0523(11) 0.0447(8) 0.0372(7) 0.0041(6) 0.0078(6) 0.0017(7)
C18 0.0408(10) 0.0436(8) 0.0379(7) -0.0008(6) 0.0099(6) -0.0008(6)
C19 0.0748(13) 0.0548(10) 0.0509(9) -0.0133(7) 0.0171(8) -0.0139(8)
C20 0.0598(12) 0.0758(12) 0.0377(8) -0.0068(7) 0.0100(7) -0.0135(8)
C21 0.0665(13) 0.0668(11) 0.0432(8) 0.0105(7) 0.0101(8) 0.0041(8)
C22 0.0642(12) 0.0479(9) 0.0435(8) 0.0019(6) 0.0127(7) 0.0058(7)

loop_
_atom_type_symbol
_atom_type_description
_atom_type_scat_dispersion_real
_atom_type_scat_dispersion_imag
_atom_type_scat_source
C C 0.0033 0.0016 'International Tables Vol C Tables 4.2.6.8 and 6.1.1.4'
H H 0.0000 0.0000 'International Tables Vol C Tables 4.2.6.8 and 6.1.1.4'
N N 0.0061 0.0033 'International Tables Vol C Tables 4.2.6.8 and 6.1.1.4'
O O 0.0106 0.0060 'International Tables Vol C Tables 4.2.6.8 and 6.1.1.4'

loop_
_geom_angle_atom_site_label_1
_geom_angle_atom_site_label_2
_geom_angle_atom_site_label_3
_geom_angle
_geom_angle_site_symmetry_1
_geom_angle_site_symmetry_3
C2 N1 C1 115.01(13) . .
C4 N2 C3 115.91(12) . .
C5 N3 N4 119.35(11) . .
C5 N3 H3A 120.3 . .
N4 N3 H3A 120.3 . .
C6 N4 N3 116.17(11) . .
C8 N5 C7 117.04(13) . .
C13 N6 C12 115.24(12) . .
C14 N7 C15 115.80(12) . .
C16 N8 N9 119.90(11) . .
C16 N8 H8A 120.0 . .
N9 N8 H8A 120.0 . .
C17 N9 N8 116.21(11) . .
C19 N10 C18 116.71(13) . .
N1 C1 C4 122.65(14) . .
N1 C1 H1 118.7 . .
C4 C1 H1 118.7 . .
N1 C2 C3 122.94(14) . .
N1 C2 H2 118.5 . .
C3 C2 H2 118.5 . .
N2 C3 C2 121.83(14) . .
N2 C3 H3 119.1 . .
C2 C3 H3 119.1 . .
N2 C4 C1 121.63(13) . .
N2 C4 C5 118.83(12) . .
C1 C4 C5 119.48(12) . .
O1 C5 N3 124.44(13) . .
O1 C5 C4 120.91(13) . .
N3 C5 C4 114.61(12) . .
N4 C6 C7 120.26(12) . .
N4 C6 H6 119.9 . .
C7 C6 H6 119.9 . .
N5 C7 C11 122.42(13) . .
N5 C7 C6 115.66(12) . .
C11 C7 C6 121.92(13) . .
N5 C8 C9 123.68(14) . .
N5 C8 H8 118.2 . .
C9 C8 H8 118.2 . .
C10 C9 C8 119.02(14) . .
C10 C9 H9 120.5 . .
C8 C9 H9 120.5 . .
C9 C10 C11 118.61(14) . .
C9 C10 H10 120.7 . .
C11 C10 H10 120.7 . .
C10 C11 C7 119.20(14) . .
C10 C11 H11 120.4 . .
C7 C11 H11 120.4 . .
N6 C12 C15 122.07(14) . .
N6 C12 H12 119.0 . .
C15 C12 H12 119.0 . .
N6 C13 C14 123.08(13) . .
N6 C13 H13 118.5 . .
C14 C13 H13 118.5 . .
N7 C14 C13 121.68(14) . .
N7 C14 H14 119.2 . .
C13 C14 H14 119.2 . .
N7 C15 C12 122.08(13) . .
N7 C15 C16 118.15(12) . .
C12 C15 C16 119.77(12) . .
O2 C16 N8 124.66(13) . .
O2 C16 C15 121.60(13) . .
N8 C16 C15 113.73(12) . .
N9 C17 C18 120.46(12) . .
N9 C17 H17 119.8 . .
C18 C17 H17 119.8 . .
N10 C18 C22 122.91(13) . .
N10 C18 C17 115.21(12) . .
C22 C18 C17 121.87(13) . .
N10 C19 C20 123.82(15) . .
N10 C19 H19 118.1 . .
C20 C19 H19 118.1 . .
C21 C20 C19 118.78(14) . .
C21 C20 H20 120.6 . .
C19 C20 H20 120.6 . .
C20 C21 C22 118.76(14) . .
C20 C21 H21 120.6 . .
C22 C21 H21 120.6 . .
C21 C22 C18 118.97(14) . .
C21 C22 H22 120.5 . .
C18 C22 H22 120.5 . .

loop_
_geom_bond_atom_site_label_1
_geom_bond_atom_site_label_2
_geom_bond_distance
_geom_bond_site_symmetry_2
O1 C5 1.2126(16) .
O2 C16 1.2080(16) .
N1 C2 1.322(2) .
N1 C1 1.3327(18) .
N2 C4 1.3282(18) .
N2 C3 1.3309(19) .
N3 C5 1.3437(17) .
N3 N4 1.3731(15) .
N3 H3A 0.8600 .
N4 C6 1.2646(17) .
N5 C8 1.3347(19) .
N5 C7 1.3375(18) .
N6 C13 1.3225(19) .
N6 C12 1.3353(18) .
N7 C14 1.3255(18) .
N7 C15 1.3360(17) .
N8 C16 1.3501(18) .
N8 N9 1.3727(15) .
N8 H8A 0.8600 .
N9 C17 1.2650(18) .
N10 C19 1.3337(19) .
N10 C18 1.3369(18) .
C1 C4 1.374(2) .
C1 H1 0.9300 .
C2 C3 1.369(2) .
C2 H2 0.9300 .
C3 H3 0.9300 .
C4 C5 1.4995(19) .
C6 C7 1.4651(19) .
C6 H6 0.9300 .
C7 C11 1.3792(19) .
C8 C9 1.368(2) .
C8 H8 0.9300 .
C9 C10 1.360(2) .
C9 H9 0.9300 .
C10 C11 1.378(2) .
C10 H10 0.9300 .
C11 H11 0.9300 .
C12 C15 1.3742(19) .
C12 H12 0.9300 .
C13 C14 1.375(2) .
C13 H13 0.9300 .
C14 H14 0.9300 .
C15 C16 1.5005(18) .
C17 C18 1.4642(18) .
C17 H17 0.9300 .
C18 C22 1.374(2) .
C19 C20 1.368(2) .
C19 H19 0.9300 .
C20 C21 1.364(2) .
C20 H20 0.9300 .
C21 C22 1.374(2) .
C21 H21 0.9300 .
C22 H22 0.9300 .
